data_7131268
loop_
_publ_author_name
'Ghouilem, Juba'
'Bazzi, Sokna'
'Grimblat, Nicolas'
'Retailleau, Pascal'
'Gandon, Vincent'
'Messaoudi, Samir'

_publ_section_title
;
 Transient imine as a directing group for the Pd-catalyzed anomeric
 C(sp<sup>3</sup>)-H arylation of 3-aminosugars.
;
_journal_issue 17
_journal_name_full 'Chemical communications (Cambridge, England)'
_journal_page_first 2497
_journal_page_last 2500
_journal_paper_doi 10.1039/d3cc00046j
_journal_volume 59
_journal_year 2023
_chemical_absolute_configuration ad
_chemical_formula_moiety 'C27 H29 N3 O3'
_chemical_formula_sum 'C27 H29 N3 O3'
_chemical_formula_weight 443.53
_chemical_name_systematic 2R,3S,4S,6S)-4-azido-3-(benzyloxy)-2-((benzyloxy)methyl)-6-(p-tolyl)tetrahydro-2H-pyran
_space_group_crystal_system orthorhombic
_space_group_IT_number 19
_space_group_name_Hall 'P 2ac 2ab'
_space_group_name_H-M_alt 'P 21 21 21'
_atom_sites_solution_hydrogens geom
_atom_sites_solution_primary other
_atom_sites_solution_secondary difmap
_audit_creation_method SHELXL-2018/3
_audit_update_record
;
2022-12-08 deposited with the CCDC.	2023-01-31 downloaded from the CCDC.
;
_cell_angle_alpha 90
_cell_angle_beta 90
_cell_angle_gamma 90
_cell_formula_units_Z 4
_cell_length_a 4.9654(3)
_cell_length_b 10.7233(8)
_cell_length_c 44.847(3)
_cell_measurement_reflns_used 9925
_cell_measurement_temperature 293(2)
_cell_measurement_theta_max 68.0
_cell_measurement_theta_min 6.9
_cell_volume 2387.9(3)
_computing_cell_refinement
;
CrystalClear-SM Expert 2.0 r16 (Rigaku, 2014)
;
_computing_data_collection
;
CrystalClear-SM Expert 2.0 r16 (Rigaku, 2014)
;
_computing_data_reduction
;
CrystalClear-SM Expert 2.0 r16 (Rigaku, 2014)
;
_computing_structure_refinement 'SHELXL-2018/3 (Sheldrick, 2015b)'
_computing_structure_solution 'SHELXT (Sheldrick, 2015a)'
_diffrn_ambient_temperature 293(2)
_diffrn_detector_area_resol_mean 10.0000
_diffrn_detector_type 'RAPID II large area curved imaging plate detector '
_diffrn_measured_fraction_theta_full 0.994
_diffrn_measured_fraction_theta_max 0.994
_diffrn_measurement_device 'four-circle partial \c goniometer diffractometer'
_diffrn_measurement_device_type 'Rigaku rapid II RAXIS conversion'
_diffrn_measurement_method 'profile data from \w-scans'
_diffrn_radiation_monochromator 'Confocal Osmic mirrors'
_diffrn_radiation_type CuK\a
_diffrn_radiation_wavelength 1.54187
_diffrn_reflns_av_R_equivalents 0.1014
_diffrn_reflns_av_unetI/netI 0.0858
_diffrn_reflns_Laue_measured_fraction_full 0.994
_diffrn_reflns_Laue_measured_fraction_max 0.994
_diffrn_reflns_limit_h_max 5
_diffrn_reflns_limit_h_min -5
_diffrn_reflns_limit_k_max 12
_diffrn_reflns_limit_k_min -12
_diffrn_reflns_limit_l_max 52
_diffrn_reflns_limit_l_min -52
_diffrn_reflns_number 21847
_diffrn_reflns_point_group_measured_fraction_full 0.996
_diffrn_reflns_point_group_measured_fraction_max 0.996
_diffrn_reflns_theta_full 65.083
_diffrn_reflns_theta_max 65.083
_diffrn_reflns_theta_min 7.223
_diffrn_source 'Rotating Anode'
_diffrn_source_type 'Rigaku micromax 007 1.2kW'
_exptl_absorpt_coefficient_mu 0.649
_exptl_absorpt_correction_T_max 1.000
_exptl_absorpt_correction_T_min 0.592
_exptl_absorpt_correction_type multi-scan
_exptl_absorpt_process_details 'Abscor (Rigaku,1998)'
_exptl_crystal_colour colourless
_exptl_crystal_density_diffrn 1.234
_exptl_crystal_description stick
_exptl_crystal_F_000 944
_exptl_crystal_recrystallization_method 'Re-crystallisation from solvent: deuterated chloroform'
_exptl_crystal_size_max 0.55
_exptl_crystal_size_mid 0.13
_exptl_crystal_size_min 0.07
_refine_diff_density_max 0.193
_refine_diff_density_min -0.186
_refine_diff_density_rms 0.064
_refine_ls_abs_structure_details
;
 Refined as an inversion twin.
;
_refine_ls_abs_structure_Flack -0.1(3)
_refine_ls_extinction_method none
_refine_ls_goodness_of_fit_ref 0.810
_refine_ls_hydrogen_treatment constr
_refine_ls_matrix_type full
_refine_ls_number_parameters 337
_refine_ls_number_reflns 4045
_refine_ls_number_restraints 183
_refine_ls_restrained_S_all 0.810
_refine_ls_R_factor_all 0.0820
_refine_ls_R_factor_gt 0.0521
_refine_ls_shift/su_max 0.000
_refine_ls_shift/su_mean 0.000
_refine_ls_structure_factor_coef Fsqd
_refine_ls_weighting_details 'w=1/[\s^2^(Fo^2^)+(0.0489P)^2^] where P=(Fo^2^+2Fc^2^)/3'
_refine_ls_weighting_scheme calc
_refine_ls_wR_factor_gt 0.1056
_refine_ls_wR_factor_ref 0.1197
_reflns_Friedel_coverage 0.681
_reflns_Friedel_fraction_full 0.999
_reflns_Friedel_fraction_max 0.999
_reflns_number_gt 1855
_reflns_number_total 4045
_reflns_threshold_expression 'I > 2\s(I)'
_cod_data_source_file d3cc00046j2.cif
_cod_data_source_block JG-SArN3
_cod_depositor_comments
;
The following automatic conversions were performed:

data item '_exptl_absorpt_correction_type' value 'Multi-scan' was
changed to 'multi-scan' in accordance with the
/home/data/users/saulius/crontab/automatic-downloads/rss-feeds/RSC/lib/dictionaries/cif_core.dic
dictionary named 'cif_core.dic' version 2.4.2 last updated on
2011-04-26.

Automatic conversion script
Id: cif_fix_values 7556 2019-12-06 15:28:31Z antanas 

 Adding full bibliography for 7131267--7131268.cif.
;
_cod_database_code 7131268
_shelx_space_group_comment
;
The symmetry employed for this shelxl refinement is uniquely defined
by the following loop, which should always be used as a source of
symmetry information in preference to the above space-group names.
They are only intended as comments.
;

loop_
_space_group_symop_operation_xyz
'x, y, z'
'-x+1/2, -y, z+1/2'
'-x, y+1/2, -z+1/2'
'x+1/2, -y+1/2, -z'

loop_
_atom_site_label
_atom_site_type_symbol
_atom_site_fract_x
_atom_site_fract_y
_atom_site_fract_z
_atom_site_U_iso_or_equiv
_atom_site_adp_type
_atom_site_occupancy
_atom_site_site_symmetry_order
_atom_site_calc_flag
_atom_site_refinement_flags_posn
_atom_site_refinement_flags_adp
_atom_site_refinement_flags_occupancy
_atom_site_disorder_assembly
_atom_site_disorder_group
C1 C 0.5714(8) 0.3814(4) 0.35229(7) 0.0867(10) Uani 1 1 d . . . . .
H1 H 0.440677 0.413869 0.366698 0.104 Uiso 1 1 calc R U . . .
C2 C 0.6705(7) 0.2580(4) 0.36491(8) 0.0852(10) Uani 1 1 d . . . . .
H2 H 0.790891 0.273854 0.381806 0.102 Uiso 1 1 calc R U . . .
C3 C 0.8175(8) 0.1826(4) 0.34156(8) 0.0896(11) Uani 1 1 d . . . . .
H3 H 0.978326 0.230231 0.336049 0.108 Uiso 1 1 calc R U . . .
C4 C 0.6476(7) 0.1700(3) 0.31346(8) 0.0940(11) Uani 1 1 d . . . . .
H4A H 0.749098 0.126034 0.298273 0.113 Uiso 1 1 calc R U . . .
H4B H 0.486689 0.122099 0.317824 0.113 Uiso 1 1 calc R U . . .
C5 C 0.5698(7) 0.2969(3) 0.30212(7) 0.0854(10) Uani 1 1 d . . . . .
H5 H 0.734772 0.342583 0.297154 0.102 Uiso 1 1 calc R U . . .
O6 O 0.4270(5) 0.3661(2) 0.32466(5) 0.0887(7) Uani 1 1 d . . . . .
C7 C 0.7883(9) 0.4810(3) 0.34927(8) 0.0967(12) Uani 1 1 d . . . . .
H7A H 0.932120 0.451887 0.336394 0.116 Uiso 1 1 calc R U . . .
H7B H 0.713027 0.556546 0.340803 0.116 Uiso 1 1 calc R U . . .
O8 O 0.4477(5) 0.1850(2) 0.37457(5) 0.0992(8) Uani 1 1 d . . . . .
N9 N 0.9120(8) 0.0619(4) 0.35344(9) 0.1178(13) Uani 1 1 d . . . . .
C10 C 0.3880(7) 0.2961(4) 0.27468(8) 0.0849(10) Uani 1 1 d . . . . .
C11 C 0.3641(8) 0.1935(4) 0.25664(9) 0.1182(14) Uani 1 1 d . . . . .
H11 H 0.459570 0.121401 0.261256 0.142 Uiso 1 1 calc R U . . .
C12 C 0.1990(10) 0.1954(5) 0.23150(10) 0.1289(16) Uani 1 1 d . . . . .
H12 H 0.191092 0.124906 0.219441 0.155 Uiso 1 1 calc R U . . .
C13 C 0.0487(9) 0.2972(5) 0.22398(8) 0.1052(13) Uani 1 1 d . . . . .
C14 C 0.0780(9) 0.4000(5) 0.24170(9) 0.1123(13) Uani 1 1 d . . . . .
H14 H -0.015997 0.472254 0.236853 0.135 Uiso 1 1 calc R U . . .
C15 C 0.2453(9) 0.4003(4) 0.26700(9) 0.1051(13) Uani 1 1 d . . . . .
H15 H 0.259004 0.471970 0.278595 0.126 Uiso 1 1 calc R U . . .
C16 C -0.1354(8) 0.2990(4) 0.19746(8) 0.1399(16) Uani 1 1 d . . . . .
H16A H -0.255985 0.229178 0.198431 0.210 Uiso 1 1 calc R U . . .
H16B H -0.030569 0.294111 0.179511 0.210 Uiso 1 1 calc R U . . .
H16C H -0.237555 0.375065 0.197456 0.210 Uiso 1 1 calc R U . . .
O17 O 0.8877(6) 0.5041(3) 0.37839(6) 0.1114(9) Uani 1 1 d . . . . .
C18 C 1.0224(11) 0.6172(4) 0.38192(9) 0.1248(15) Uani 1 1 d . . . . .
H18A H 0.903273 0.685483 0.376714 0.150 Uiso 1 1 calc R U . . .
H18B H 1.176961 0.619948 0.368721 0.150 Uiso 1 1 calc R U . . .
C20 C 0.3578(8) 0.2104(4) 0.40444(8) 0.1119(13) Uani 1 1 d . . . . .
H20A H 0.191325 0.165562 0.408059 0.134 Uiso 1 1 calc R U . . .
H20B H 0.320368 0.298799 0.406353 0.134 Uiso 1 1 calc R U . . .
C21 C 0.5620(9) 0.1732(6) 0.42767(9) 0.1001(12) Uani 1 1 d . . . . .
C19 C 1.1133(11) 0.6311(4) 0.41357(10) 0.1008(13) Uani 1 1 d D . . . .
C22 C 1.234(3) 0.7409(11) 0.4216(3) 0.120(4) Uani 0.577(16) 1 d D . P A 1
H22 H 1.263695 0.803183 0.407570 0.145 Uiso 0.577(16) 1 calc R U P A 1
C23 C 1.311(3) 0.7577(12) 0.4512(2) 0.134(5) Uani 0.577(16) 1 d D . P A 1
H23 H 1.377449 0.834585 0.457379 0.161 Uiso 0.577(16) 1 calc R U P A 1
C22B C 1.363(3) 0.676(2) 0.4194(4) 0.139(6) Uani 0.423(16) 1 d D . P A 2
H22B H 1.473153 0.699591 0.403632 0.167 Uiso 0.423(16) 1 calc R U P A 2
C23B C 1.456(3) 0.687(2) 0.4480(3) 0.148(6) Uani 0.423(16) 1 d D . P A 2
H23B H 1.632403 0.712606 0.451399 0.178 Uiso 0.423(16) 1 calc R U P A 2
C24 C 1.2903(13) 0.6610(6) 0.47142(12) 0.1358(18) Uani 1 1 d D . . . .
H24 H 1.355193 0.670487 0.490738 0.163 Uiso 0.577(16) 1 calc R U P A 1
H24A H 1.346169 0.678224 0.490778 0.163 Uiso 0.423(16) 1 calc R U P A 2
C25 C 1.178(3) 0.5551(11) 0.4632(3) 0.125(5) Uani 0.577(16) 1 d D . P A 1
H25 H 1.151742 0.491523 0.476962 0.149 Uiso 0.577(16) 1 calc R U P A 1
C26 C 1.099(3) 0.5393(11) 0.4341(3) 0.131(4) Uani 0.577(16) 1 d D . P A 1
H26 H 1.033607 0.461799 0.428308 0.157 Uiso 0.577(16) 1 calc R U P A 1
C25B C 1.047(4) 0.610(2) 0.4666(4) 0.142(7) Uani 0.423(16) 1 d D . P A 2
H25B H 0.942892 0.582181 0.482459 0.170 Uiso 0.423(16) 1 calc R U P A 2
C26B C 0.956(4) 0.601(2) 0.4379(3) 0.128(6) Uani 0.423(16) 1 d D . P A 2
H26B H 0.780510 0.574218 0.434694 0.154 Uiso 0.423(16) 1 calc R U P A 2
C27 C 0.6701(10) 0.2581(5) 0.44727(11) 0.1199(15) Uani 1 1 d . . . . .
H27 H 0.614941 0.340898 0.446451 0.144 Uiso 1 1 calc R U . . .
C28 C 0.8607(11) 0.2221(7) 0.46831(11) 0.1354(18) Uani 1 1 d . . . . .
H28 H 0.929645 0.280598 0.481576 0.162 Uiso 1 1 calc R U . . .
C29 C 0.9463(12) 0.1028(8) 0.46959(12) 0.1358(19) Uani 1 1 d . . . . .
H29 H 1.074504 0.079448 0.483646 0.163 Uiso 1 1 calc R U . . .
C30 C 0.8449(13) 0.0163(5) 0.45030(15) 0.146(2) Uani 1 1 d . . . . .
H30 H 0.903258 -0.066026 0.450917 0.175 Uiso 1 1 calc R U . . .
C31 C 0.6535(12) 0.0540(6) 0.42981(10) 0.1242(16) Uani 1 1 d . . . . .
H31 H 0.583572 -0.005254 0.416810 0.149 Uiso 1 1 calc R U . . .
N32 N 0.7418(11) -0.0200(5) 0.35475(9) 0.1185(14) Uani 1 1 d . . . . .
N33 N 0.6067(10) -0.1070(4) 0.35743(10) 0.1454(17) Uani 1 1 d . . . . .

loop_
_atom_site_aniso_label
_atom_site_aniso_U_11
_atom_site_aniso_U_22
_atom_site_aniso_U_33
_atom_site_aniso_U_23
_atom_site_aniso_U_13
_atom_site_aniso_U_12
C1 0.076(2) 0.119(3) 0.065(2) -0.007(2) -0.007(2) 0.007(3)
C2 0.065(2) 0.114(3) 0.077(2) 0.002(2) -0.005(2) -0.001(2)
C3 0.079(3) 0.111(3) 0.079(3) -0.001(2) -0.010(2) 0.007(2)
C4 0.092(3) 0.113(3) 0.078(3) 0.000(2) -0.006(2) 0.016(3)
C5 0.068(2) 0.121(3) 0.067(2) -0.001(2) 0.001(2) -0.005(2)
O6 0.0795(16) 0.1229(17) 0.0635(15) -0.0022(13) -0.0030(14) 0.0136(15)
C7 0.101(3) 0.114(3) 0.075(3) -0.002(2) -0.012(3) -0.005(3)
O8 0.0821(16) 0.139(2) 0.0769(17) 0.0154(15) -0.0072(15) -0.0187(18)
N9 0.097(3) 0.127(3) 0.129(3) 0.002(3) -0.036(3) 0.005(3)
C10 0.076(2) 0.114(3) 0.065(2) 0.008(2) -0.001(2) -0.007(2)
C11 0.144(4) 0.129(3) 0.081(3) -0.008(3) -0.025(3) 0.013(3)
C12 0.152(4) 0.150(4) 0.085(3) 0.000(3) -0.030(3) 0.002(4)
C13 0.101(3) 0.151(4) 0.064(3) 0.007(3) -0.014(2) -0.023(3)
C14 0.104(3) 0.146(3) 0.088(3) 0.027(3) -0.012(3) 0.001(3)
C15 0.113(3) 0.127(3) 0.075(3) 0.004(2) -0.016(3) 0.006(3)
C16 0.131(4) 0.212(4) 0.076(3) 0.019(3) -0.029(3) -0.019(4)
O17 0.135(2) 0.1166(19) 0.0824(18) 0.0032(15) -0.0252(18) -0.0221(19)
C18 0.162(4) 0.109(3) 0.103(3) -0.009(3) -0.034(3) -0.005(3)
C20 0.084(3) 0.174(4) 0.078(3) 0.028(3) 0.003(2) -0.005(3)
C21 0.089(3) 0.140(4) 0.071(3) 0.013(3) 0.010(3) -0.010(3)
C19 0.121(4) 0.097(3) 0.085(3) -0.011(2) -0.016(3) 0.010(3)
C22 0.135(10) 0.124(7) 0.103(6) 0.002(6) -0.015(7) -0.022(7)
C23 0.155(12) 0.131(8) 0.116(7) -0.013(6) -0.022(8) -0.046(8)
C22B 0.113(10) 0.185(16) 0.120(9) -0.010(12) 0.020(9) -0.002(11)
C23B 0.100(10) 0.203(17) 0.142(10) -0.035(12) -0.007(8) 0.021(11)
C24 0.153(5) 0.149(5) 0.105(4) -0.011(4) -0.025(4) -0.009(4)
C25 0.141(11) 0.127(8) 0.106(8) 0.010(6) -0.027(8) -0.010(7)
C26 0.184(13) 0.105(7) 0.105(7) 0.004(5) -0.036(8) 0.010(8)
C25B 0.166(14) 0.163(16) 0.097(8) -0.013(11) 0.015(10) -0.039(13)
C26B 0.105(11) 0.152(15) 0.127(9) -0.022(10) -0.015(8) -0.036(11)
C27 0.110(4) 0.158(4) 0.092(3) 0.003(3) 0.005(3) -0.001(4)
C28 0.122(4) 0.199(6) 0.085(4) -0.011(4) -0.004(3) -0.015(5)
C29 0.116(4) 0.206(6) 0.084(4) 0.032(4) -0.007(3) -0.008(5)
C30 0.159(6) 0.152(5) 0.127(5) 0.043(4) -0.034(4) -0.011(4)
C31 0.136(5) 0.138(4) 0.098(4) 0.021(3) -0.016(3) -0.022(4)
N32 0.121(4) 0.134(4) 0.101(3) 0.008(3) -0.025(3) 0.019(3)
N33 0.160(4) 0.136(3) 0.141(3) 0.020(3) -0.029(3) -0.004(3)

loop_
_atom_type_symbol
_atom_type_description
_atom_type_scat_dispersion_real
_atom_type_scat_dispersion_imag
_atom_type_scat_source
C C 0.0181 0.0091 'International Tables Vol C Tables 4.2.6.8 and 6.1.1.4'
H H 0.0000 0.0000 'International Tables Vol C Tables 4.2.6.8 and 6.1.1.4'
N N 0.0311 0.0180 'International Tables Vol C Tables 4.2.6.8 and 6.1.1.4'
O O 0.0492 0.0322 'International Tables Vol C Tables 4.2.6.8 and 6.1.1.4'

loop_
_geom_angle_atom_site_label_1
_geom_angle_atom_site_label_2
_geom_angle_atom_site_label_3
_geom_angle
_geom_angle_site_symmetry_1
_geom_angle_site_symmetry_3
_geom_angle_publ_flag
O6 C1 C2 112.4(3) . . ?
O6 C1 C7 110.8(3) . . ?
C2 C1 C7 114.5(3) . . ?
O6 C1 H1 106.1 . . ?
C2 C1 H1 106.1 . . ?
C7 C1 H1 106.1 . . ?
O8 C2 C3 107.0(3) . . ?
O8 C2 C1 109.9(3) . . ?
C3 C2 C1 111.3(3) . . ?
O8 C2 H2 109.5 . . ?
C3 C2 H2 109.5 . . ?
C1 C2 H2 109.5 . . ?
N9 C3 C2 111.9(3) . . ?
N9 C3 C4 113.4(3) . . ?
C2 C3 C4 110.7(3) . . ?
N9 C3 H3 106.8 . . ?
C2 C3 H3 106.8 . . ?
C4 C3 H3 106.8 . . ?
C5 C4 C3 110.0(3) . . ?
C5 C4 H4A 109.7 . . ?
C3 C4 H4A 109.7 . . ?
C5 C4 H4B 109.7 . . ?
C3 C4 H4B 109.7 . . ?
H4A C4 H4B 108.2 . . ?
O6 C5 C4 110.8(3) . . ?
O6 C5 C10 106.1(3) . . ?
C4 C5 C10 114.8(3) . . ?
O6 C5 H5 108.3 . . ?
C4 C5 H5 108.3 . . ?
C10 C5 H5 108.3 . . ?
C5 O6 C1 114.7(3) . . ?
O17 C7 C1 106.7(3) . . ?
O17 C7 H7A 110.4 . . ?
C1 C7 H7A 110.4 . . ?
O17 C7 H7B 110.4 . . ?
C1 C7 H7B 110.4 . . ?
H7A C7 H7B 108.6 . . ?
C2 O8 C20 114.9(3) . . ?
N32 N9 C3 115.3(4) . . ?
C15 C10 C11 117.6(4) . . ?
C15 C10 C5 120.3(4) . . ?
C11 C10 C5 122.1(4) . . ?
C10 C11 C12 121.1(4) . . ?
C10 C11 H11 119.5 . . ?
C12 C11 H11 119.5 . . ?
C13 C12 C11 122.2(4) . . ?
C13 C12 H12 118.9 . . ?
C11 C12 H12 118.9 . . ?
C12 C13 C14 116.3(4) . . ?
C12 C13 C16 122.7(4) . . ?
C14 C13 C16 121.0(5) . . ?
C13 C14 C15 122.3(4) . . ?
C13 C14 H14 118.9 . . ?
C15 C14 H14 118.9 . . ?
C10 C15 C14 120.5(4) . . ?
C10 C15 H15 119.8 . . ?
C14 C15 H15 119.8 . . ?
C13 C16 H16A 109.5 . . ?
C13 C16 H16B 109.5 . . ?
H16A C16 H16B 109.5 . . ?
C13 C16 H16C 109.5 . . ?
H16A C16 H16C 109.5 . . ?
H16B C16 H16C 109.5 . . ?
C18 O17 C7 115.1(3) . . ?
O17 C18 C19 109.8(4) . . ?
O17 C18 H18A 109.7 . . ?
C19 C18 H18A 109.7 . . ?
O17 C18 H18B 109.7 . . ?
C19 C18 H18B 109.7 . . ?
H18A C18 H18B 108.2 . . ?
O8 C20 C21 112.7(3) . . ?
O8 C20 H20A 109.1 . . ?
C21 C20 H20A 109.1 . . ?
O8 C20 H20B 109.1 . . ?
C21 C20 H20B 109.1 . . ?
H20A C20 H20B 107.8 . . ?
C31 C21 C27 116.5(5) . . ?
C31 C21 C20 121.5(5) . . ?
C27 C21 C20 122.0(5) . . ?
C26 C19 C22 118.0(8) . . ?
C22B C19 C26B 116.5(11) . . ?
C26 C19 C18 124.0(6) . . ?
C22B C19 C18 119.6(9) . . ?
C22 C19 C18 117.9(6) . . ?
C26B C19 C18 123.8(8) . . ?
C19 C22 C23 118.9(9) . . ?
C19 C22 H22 120.6 . . ?
C23 C22 H22 120.6 . . ?
C24 C23 C22 120.5(9) . . ?
C24 C23 H23 119.8 . . ?
C22 C23 H23 119.8 . . ?
C19 C22B C23B 121.5(15) . . ?
C19 C22B H22B 119.3 . . ?
C23B C22B H22B 119.3 . . ?
C24 C23B C22B 120.0(14) . . ?
C24 C23B H23B 120.0 . . ?
C22B C23B H23B 120.0 . . ?
C25B C24 C23B 120.2(12) . . ?
C25 C24 C23 119.6(9) . . ?
C25 C24 H24 120.2 . . ?
C23 C24 H24 120.2 . . ?
C25B C24 H24A 119.9 . . ?
C23B C24 H24A 119.9 . . ?
C24 C25 C26 119.6(12) . . ?
C24 C25 H25 120.2 . . ?
C26 C25 H25 120.2 . . ?
C19 C26 C25 123.0(11) . . ?
C19 C26 H26 118.5 . . ?
C25 C26 H26 118.5 . . ?
C24 C25B C26B 118.6(15) . . ?
C24 C25B H25B 120.7 . . ?
C26B C25B H25B 120.7 . . ?
C25B C26B C19 122.7(14) . . ?
C25B C26B H26B 118.6 . . ?
C19 C26B H26B 118.6 . . ?
C21 C27 C28 121.0(5) . . ?
C21 C27 H27 119.5 . . ?
C28 C27 H27 119.5 . . ?
C29 C28 C27 120.4(6) . . ?
C29 C28 H28 119.8 . . ?
C27 C28 H28 119.8 . . ?
C28 C29 C30 120.1(6) . . ?
C28 C29 H29 120.0 . . ?
C30 C29 H29 120.0 . . ?
C29 C30 C31 118.5(6) . . ?
C29 C30 H30 120.8 . . ?
C31 C30 H30 120.8 . . ?
C21 C31 C30 123.5(5) . . ?
C21 C31 H31 118.3 . . ?
C30 C31 H31 118.3 . . ?
N33 N32 N9 171.2(5) . . ?

loop_
_geom_bond_atom_site_label_1
_geom_bond_atom_site_label_2
_geom_bond_distance
_geom_bond_site_symmetry_2
_geom_bond_publ_flag
C1 O6 1.441(3) . ?
C1 C2 1.521(4) . ?
C1 C7 1.522(5) . ?
C1 H1 0.9800 . ?
C2 O8 1.423(3) . ?
C2 C3 1.511(4) . ?
C2 H2 0.9800 . ?
C3 N9 1.476(5) . ?
C3 C4 1.522(4) . ?
C3 H3 0.9800 . ?
C4 C5 1.503(4) . ?
C4 H4A 0.9700 . ?
C4 H4B 0.9700 . ?
C5 O6 1.440(3) . ?
C5 C10 1.526(4) . ?
C5 H5 0.9800 . ?
C7 O17 1.418(4) . ?
C7 H7A 0.9700 . ?
C7 H7B 0.9700 . ?
O8 C20 1.438(4) . ?
N9 N32 1.220(5) . ?
C10 C15 1.367(4) . ?
C10 C11 1.371(4) . ?
C11 C12 1.394(5) . ?
C11 H11 0.9300 . ?
C12 C13 1.365(5) . ?
C12 H12 0.9300 . ?
C13 C14 1.367(5) . ?
C13 C16 1.500(5) . ?
C14 C15 1.406(5) . ?
C14 H14 0.9300 . ?
C15 H15 0.9300 . ?
C16 H16A 0.9600 . ?
C16 H16B 0.9600 . ?
C16 H16C 0.9600 . ?
O17 C18 1.393(4) . ?
C18 C19 1.497(5) . ?
C18 H18A 0.9700 . ?
C18 H18B 0.9700 . ?
C20 C21 1.507(5) . ?
C20 H20A 0.9700 . ?
C20 H20B 0.9700 . ?
C21 C31 1.359(6) . ?
C21 C27 1.375(5) . ?
C19 C26 1.351(9) . ?
C19 C22B 1.355(13) . ?
C19 C22 1.370(10) . ?
C19 C26B 1.380(13) . ?
C22 C23 1.392(10) . ?
C22 H22 0.9300 . ?
C23 C24 1.382(10) . ?
C23 H23 0.9300 . ?
C22B C23B 1.367(14) . ?
C22B H22B 0.9300 . ?
C23B C24 1.365(13) . ?
C23B H23B 0.9300 . ?
C24 C25 1.319(10) . ?
C24 C25B 1.340(14) . ?
C24 H24 0.9300 . ?
C24 H24A 0.9300 . ?
C25 C26 1.369(11) . ?
C25 H25 0.9300 . ?
C26 H26 0.9300 . ?
C25B C26B 1.368(14) . ?
C25B H25B 0.9300 . ?
C26B H26B 0.9300 . ?
C27 C28 1.391(6) . ?
C27 H27 0.9300 . ?
C28 C29 1.349(6) . ?
C28 H28 0.9300 . ?
C29 C30 1.364(6) . ?
C29 H29 0.9300 . ?
C30 C31 1.383(6) . ?
C30 H30 0.9300 . ?
C31 H31 0.9300 . ?
N32 N33 1.155(5) . ?

loop_
_geom_torsion_atom_site_label_1
_geom_torsion_atom_site_label_2
_geom_torsion_atom_site_label_3
_geom_torsion_atom_site_label_4
_geom_torsion
_geom_torsion_site_symmetry_1
_geom_torsion_site_symmetry_2
_geom_torsion_site_symmetry_3
_geom_torsion_site_symmetry_4
_geom_torsion_publ_flag
O6 C1 C2 O8 -68.6(4) . . . . ?
C7 C1 C2 O8 163.8(3) . . . . ?
O6 C1 C2 C3 49.8(4) . . . . ?
C7 C1 C2 C3 -77.8(4) . . . . ?
O8 C2 C3 N9 -59.3(4) . . . . ?
C1 C2 C3 N9 -179.4(3) . . . . ?
O8 C2 C3 C4 68.3(4) . . . . ?
C1 C2 C3 C4 -51.8(4) . . . . ?
N9 C3 C4 C5 -177.6(3) . . . . ?
C2 C3 C4 C5 55.7(4) . . . . ?
C3 C4 C5 O6 -57.2(4) . . . . ?
C3 C4 C5 C10 -177.4(3) . . . . ?
C4 C5 O6 C1 56.9(4) . . . . ?
C10 C5 O6 C1 -177.8(3) . . . . ?
C2 C1 O6 C5 -53.0(4) . . . . ?
C7 C1 O6 C5 76.5(3) . . . . ?
O6 C1 C7 O17 170.5(3) . . . . ?
C2 C1 C7 O17 -61.0(4) . . . . ?
C3 C2 O8 C20 153.1(3) . . . . ?
C1 C2 O8 C20 -85.9(3) . . . . ?
C2 C3 N9 N32 80.2(5) . . . . ?
C4 C3 N9 N32 -45.9(5) . . . . ?
O6 C5 C10 C15 39.6(4) . . . . ?
C4 C5 C10 C15 162.3(3) . . . . ?
O6 C5 C10 C11 -141.5(4) . . . . ?
C4 C5 C10 C11 -18.8(5) . . . . ?
C15 C10 C11 C12 -0.3(6) . . . . ?
C5 C10 C11 C12 -179.3(3) . . . . ?
C10 C11 C12 C13 -1.7(7) . . . . ?
C11 C12 C13 C14 3.0(7) . . . . ?
C11 C12 C13 C16 -178.3(4) . . . . ?
C12 C13 C14 C15 -2.4(6) . . . . ?
C16 C13 C14 C15 178.8(3) . . . . ?
C11 C10 C15 C14 0.9(6) . . . . ?
C5 C10 C15 C14 179.9(3) . . . . ?
C13 C14 C15 C10 0.5(6) . . . . ?
C1 C7 O17 C18 -160.5(3) . . . . ?
C7 O17 C18 C19 179.2(4) . . . . ?
C2 O8 C20 C21 -66.8(4) . . . . ?
O8 C20 C21 C31 -58.0(5) . . . . ?
O8 C20 C21 C27 120.4(4) . . . . ?
O17 C18 C19 C26 8.7(12) . . . . ?
O17 C18 C19 C22B 137.4(12) . . . . ?
O17 C18 C19 C22 -175.7(8) . . . . ?
O17 C18 C19 C26B -43.1(14) . . . . ?
C26 C19 C22 C23 -6.5(14) . . . . ?
C18 C19 C22 C23 177.7(7) . . . . ?
C19 C22 C23 C24 6.1(15) . . . . ?
C26B C19 C22B C23B 2(2) . . . . ?
C18 C19 C22B C23B -178.4(11) . . . . ?
C19 C22B C23B C24 -5(2) . . . . ?
C22B C23B C24 C25B 8(2) . . . . ?
C22 C23 C24 C25 -5.1(16) . . . . ?
C23 C24 C25 C26 4.4(16) . . . . ?
C22 C19 C26 C25 6.1(17) . . . . ?
C18 C19 C26 C25 -178.4(9) . . . . ?
C24 C25 C26 C19 -5.1(18) . . . . ?
C23B C24 C25B C26B -9(2) . . . . ?
C24 C25B C26B C19 6(2) . . . . ?
C22B C19 C26B C25B -3(2) . . . . ?
C18 C19 C26B C25B 177.4(11) . . . . ?
C31 C21 C27 C28 -0.7(6) . . . . ?
C20 C21 C27 C28 -179.2(3) . . . . ?
C21 C27 C28 C29 0.9(7) . . . . ?
C27 C28 C29 C30 -0.4(8) . . . . ?
C28 C29 C30 C31 -0.4(8) . . . . ?
C27 C21 C31 C30 0.0(7) . . . . ?
C20 C21 C31 C30 178.5(4) . . . . ?
C29 C30 C31 C21 0.6(8) . . . . ?
